data_7104034
loop_
_publ_author_name
'Ouyang, Xiang'
'Tsai, Tsung-Yen'
'Chen, Dong-Hwang'
'Huang, Qi-Jie'
'Cheng, Wu-Hsun'
'Clearfield, Abraham'

_publ_section_title
;
 Ab initio structure study from in-house powder diffraction of a novel
 ZnS(EN)0.5 structure with layered wurtzite ZnS fragment
;
_journal_coden_ASTM CHCOFS
_journal_issue 7
_journal_name_full
;
 Chemical Communications (Cambridge, United Kingdom)
;
_journal_page_first 886
_journal_page_last 887
_journal_paper_doi 10.1039/b212335p
_journal_year 2003
_chemical_formula_moiety 'C H4 N S Zn'
_chemical_formula_structural 'C H4 N S Zn'
_chemical_formula_sum 'C H4 N S Zn'
_chemical_formula_weight 127.48
_chemical_name_common 'Ethylenediaminozinc(II) Sulfide'
_space_group_IT_number 61
_symmetry_cell_setting orthorhombic
_symmetry_space_group_name_Hall '-P 2ac 2ab'
_symmetry_space_group_name_H-M 'P b c a'
_audit_author_name 'Xiang Ouyang'
_audit_creation_date 2002-10-10T11:14
_audit_creation_method 'from EXP file using GSAS2CIF'
_audit_update_record ' 2002-10-10T11:14  Initial CIF as created by GSAS2CIF'
_cell_angle_alpha 90.0
_cell_angle_beta 90.0
_cell_angle_gamma 90.0
_cell_formula_units_Z 8
_cell_length_a 17.26305(32)
_cell_length_b 6.39336(11)
_cell_length_c 6.20451(10)
_cell_measurement_temperature 295
_cell_volume 684.78467
_computing_data_collection diffracplus(Bruker)
_computing_data_reduction diffracplus
_computing_structure_refinement GSAS
_computing_structure_solution EXPO
_diffrn_ambient_temperature 295
_diffrn_measurement_device_type 'Bruker D8'
_diffrn_radiation_monochromator graphite
_diffrn_radiation_polarisn_ratio 0.9
_diffrn_radiation_probe x-ray
_diffrn_source 'Sealed X-ray tube'
_diffrn_source_target Cu
_exptl_absorpt_process_details
;   GSAS Absorption/surface roughness correction: function number 0
No correction is applied.
;
_pd_block_id 2002-10-10T11:14|ZNSXB1SN|Xiang_Ouyang|Bruker_D8_Dis
_pd_calc_method 'Rietveld Refinement'
_pd_char_colour white
_pd_char_particle_morphology platelet
_pd_meas_2theta_range_inc 0.02
_pd_meas_2theta_range_max 99.98
_pd_meas_2theta_range_min 7.02
_pd_meas_number_of_points 4649
_pd_meas_scan_method step
_pd_phase_name 'Ethylenediaminozinc(II) Sulfide'
_pd_prep_pressure autoclave
_pd_prep_temperature 453
_pd_proc_2theta_range_inc 0.02
_pd_proc_2theta_range_max 99.93014
_pd_proc_2theta_range_min 6.97014
_pd_proc_info_datetime 2002-10-10T11:14:54
_pd_proc_ls_background_function
;   GSAS Background function number 2 with  8 terms.
Cosine Fourier series
1:    50.2643     2:    37.3987     3:   -12.2601     4:    44.3798    
5:   -44.0430     6:    56.9079     7:   -38.5007     8:    31.2249    
;
_pd_proc_ls_peak_cutoff 0.00900
_pd_proc_ls_pref_orient_corr
;   
March-Dollase
AXIS  1 Ratio=     3.970 Frac     0.018  h= 1.000  k= 1.000  l= 0.000
AXIS  2 Ratio=     1.000 Frac     0.982  h= 1.000  k= 0.000  l= 0.000
;
_pd_proc_ls_profile_function
;
CW Profile function number 4 with  18 terms
Pseudovoigt profile coefficients as parameterized in
P. Thompson, D.E. Cox & J.B. Hastings (1987). J. Appl. Cryst.,20,79-83.
Asymmetry correction of L.W. Finger, D.E. Cox & A. P. Jephcoat (1994).
J. Appl. Cryst.,27,892-900.
Microstrain broadening by P.W. Stephens,  (1999). J. Appl. Cryst.,32,281-289.
Peak tails are ignored  where the intensity is below 0.0090 times the 
peak Aniso. broadening axis   0.0   0.0   1.0
;
_pd_proc_ls_prof_R_factor 0.0824
_pd_proc_ls_prof_wR_expected 0.0633
_pd_proc_ls_prof_wR_factor 0.1097
_pd_proc_number_of_points 4649
_pd_spec_mounting ' side-loading packed powder'
_pd_spec_mount_mode reflection
_refine_ls_goodness_of_fit_all 1.74
_refine_ls_hydrogen_treatment calculated
_refine_ls_matrix_type full
_refine_ls_number_parameters 42
_refine_ls_number_restraints 0
_refine_ls_R_Fsqd_factor 0.04720
_refine_ls_shift/su_max 0.46
_refine_ls_shift/su_mean 0.03
_reflns_d_resolution_high 1.006
_reflns_d_resolution_low 8.632
_reflns_limit_h_max 16
_reflns_limit_h_min 0
_reflns_limit_k_max 6
_reflns_limit_k_min 0
_reflns_limit_l_max 6
_reflns_limit_l_min 0
_reflns_number_observed 699
_cod_data_source_file 200433.txt
_cod_data_source_block ZNSEN_publ
_cod_depositor_comments
;
The following automatic conversions were performed:
'_geom_bond_publ_flag' value 'N' changed to 'n' according to
'/home/saulius/struct/CIF-dictionaries/cif_core.dic' dictionary named
'cif_core.dic' version 2.4.1 from 2010-06-29 (33
times).

'_geom_angle_publ_flag' value 'N' changed to 'n' according to
'/home/saulius/struct/CIF-dictionaries/cif_core.dic' dictionary named
'cif_core.dic' version 2.4.1 from 2010-06-29 (23 times).

Automatic conversion script
Id: cif_fix_enum 1527 2010-12-29 10:47:43Z saulius 
;
_cod_original_sg_symbol_Hall 'P b c a'
_cod_database_code 7104034

loop_
_symmetry_equiv_pos_site_id
_symmetry_equiv_pos_as_xyz
1 +x,+y,+z
2 -x+1/2,+y+1/2,+z
3 +x,-y+1/2,+z+1/2
4 -x+1/2,-y,+z+1/2
-1 -x,-y,-z
-2 +x+1/2,-y+1/2,-z
-3 -x,+y+1/2,-z+1/2
-4 +x+1/2,+y,-z+1/2

loop_
_atom_site_type_symbol
_atom_site_label
_atom_site_fract_x
_atom_site_fract_y
_atom_site_fract_z
_atom_site_occupancy
_atom_site_thermal_displace_type
_atom_site_U_iso_or_equiv
_atom_site_symmetry_multiplicity
ZN Zn1 0.79567(7) 0.10000(19) 0.64981(27) 1.0 Uiso 0.02854(34) 8
S S2 0.81707(12) 0.05997(34) 1.01927(35) 1.0 Uiso 0.0297(10) 8
N N3 0.89288(21) -0.0563(8) 0.4971(8) 1.0 Uiso 0.0290(27) 8
C C4 0.96715(21) 0.0411(10) 0.5702(9) 1.0 Uiso 0.030(4) 8
H H31 0.88822 -0.05271 0.35496 1.0 Uiso 0.05 8
H H32 0.89332 -0.19425 0.53878 1.0 Uiso 0.05 8
H H41 0.97177 0.03631 0.7217 1.0 Uiso 0.05 8
H H42 0.96629 0.18844 0.52413 1.0 Uiso 0.05 8

loop_
_atom_type_symbol
_atom_type_number_in_cell
_atom_type_scat_dispersion_real
_atom_type_scat_dispersion_imag
_atom_type_scat_Cromer_Mann_a1
_atom_type_scat_Cromer_Mann_a2
_atom_type_scat_Cromer_Mann_a3
_atom_type_scat_Cromer_Mann_a4
_atom_type_scat_Cromer_Mann_b1
_atom_type_scat_Cromer_Mann_b2
_atom_type_scat_Cromer_Mann_b3
_atom_type_scat_Cromer_Mann_b4
_atom_type_scat_Cromer_Mann_c
_atom_type_scat_source
ZN 8.0 -1.612 0.678 14.0743 3.26550 7.03180 0.23330 5.16520 10.3163 2.41000 58.7097 1.30410 International_Tables_Vol_C
S 8.0 0.319 0.557 6.90530 1.46790 5.20340 22.2151 1.43790 0.25360 1.58630 56.1720 0.86690 International_Tables_Vol_C
N 8.0 0.029 0.018 12.2126 0.00570 3.13220 9.89330 2.01250 28.9975 1.16630 0.58260 -11.529 International_Tables_Vol_C
C 8.0 0.017 0.009 2.31000 20.8439 1.02000 10.2075 1.58860 0.56870 0.86500 51.6512 0.21560 International_Tables_Vol_C
H 32.0 0.000 0.000 0.49300 10.5109 0.32291 26.1257 0.14019 3.14236 0.04081 57.7997 0.00304 International_Tables_Vol_C

loop_
_diffrn_radiation_wavelength
_diffrn_radiation_wavelength_wt
_diffrn_radiation_type
_diffrn_radiation_wavelength_id
1.540500 1.000 K\a~1~ 1
1.544300 0.500 K\a~2~ 2

loop_
_geom_angle_atom_site_label_1
_geom_angle_atom_site_label_2
_geom_angle_atom_site_label_3
_geom_angle
_geom_angle_site_symmetry_1
_geom_angle_site_symmetry_2
_geom_angle_site_symmetry_3
_geom_angle_publ_flag
S2 Zn1 S2 114.51(9) 1_555 . 3_554 n
S2 Zn1 S2 115.01(8) 1_555 . 4_654 n
S2 Zn1 N3 104.81(17) 1_555 . 1_555 n
S2 Zn1 S2 114.54(9) 3_554 . 4_654 n
S2 Zn1 N3 98.86(17) 3_554 . 1_555 n
S2 Zn1 N3 106.87(14) 4_654 . 1_555 n
Zn1 S2 Zn1 102.25(9) 1_555 . 3_555 n
Zn1 S2 Zn1 104.81(9) 1_555 . 4_655 n
Zn1 S2 Zn1 98.87(8) 3_555 . 4_655 n
Zn1 N3 C4 109.80(28) 1_555 . 1_555 n
Zn1 N3 H31 110.64(33) 1_555 . 1_555 n
Zn1 N3 H32 108.99(32) 1_555 . 1_555 n
C4 N3 H31 111.6(5) 1_555 . 1_555 n
C4 N3 H32 107.9(5) 1_555 . 1_555 n
H31 N3 H32 107.8(5) 1_555 . 1_555 n
N3 C4 C4 108.7(5) 1_555 . -1_756 n
N3 C4 H41 111.1(5) 1_555 . 1_555 n
N3 C4 H42 107.3(5) 1_555 . 1_555 n
C4 C4 H41 119.7(6) -1_756 . 1_555 n
C4 C4 H42 100.1(6) -1_756 . 1_555 n
H41 C4 H42 108.7(5) 1_555 . 1_555 n
N3 H31 H32 36.86(33) 1_555 . 1_555 n
N3 H32 H31 35.33(31) 1_555 . 1_555 n

loop_
_geom_bond_atom_site_label_1
_geom_bond_atom_site_label_2
_geom_bond_distance
_geom_bond_site_symmetry_1
_geom_bond_site_symmetry_2
_geom_bond_publ_flag
Zn1 S2 2.3359(22) . 1_555 n
Zn1 S2 2.3491(22) . 3_554 n
Zn1 S2 2.3430(22) . 4_654 n
Zn1 N3 2.1707(35) . 1_555 n
S2 Zn1 2.3359(22) . 1_555 n
S2 Zn1 2.3491(22) . 3_555 n
S2 Zn1 2.3430(22) . 4_655 n
N3 Zn1 2.1707(35) . 1_555 n
N3 C4 1.496(5) . 1_555 n
N3 H31 0.886(5) . 1_555 n
N3 H32 0.919(5) . 1_555 n
N3 H41 2.037(5) . 1_555 n
N3 H42 2.021(5) . 1_555 n
C4 N3 1.496(5) . 1_555 n
C4 C4 1.523(6) . -1_756 n
C4 H31 2.000(5) . 1_555 n
C4 H32 1.982(6) . 1_555 n
C4 H41 0.944(5) . 1_555 n
C4 H42 0.984(7) . 1_555 n
C4 H42 1.954(5) . -1_756 n
H31 N3 0.886(5) . 1_555 n
H31 C4 2.000(5) . 1_555 n
H31 H32 1.458560(20) . 1_555 n
H32 N3 0.919(5) . 1_555 n
H32 C4 1.982(6) . 1_555 n
H32 H31 1.458560(20) . 1_555 n
H41 N3 2.037(5) . 1_555 n
H41 C4 0.944(5) . 1_555 n
H41 H42 1.567670(20) . 1_555 n
H42 N3 2.021(5) . 1_555 n
H42 C4 0.984(7) . 1_555 n
H42 C4 1.954(5) . -1_756 n
H42 H41 1.567670(20) . 1_555 n
